data_7157505
loop_
_publ_author_name
'Yang, Huiyong'
'Xu, Jun'
'Zhang, Yilan'
'He, Lei'
'Zhang, Pengfei'
'Li, Wanmei'

_publ_section_title
;
 Synthesis of quinazoin-4-ones through an acid ion exchange resin mediated
 cascade reaction.
;
_journal_issue 23
_journal_name_full 'Organic &amp; biomolecular chemistry'
_journal_page_first 4406
_journal_page_last 4414
_journal_paper_doi 10.1039/d0ob00881h
_journal_volume 18
_journal_year 2020
_chemical_formula_moiety 'C16 H14 N2 O2'
_chemical_formula_sum 'C16 H14 N2 O2'
_chemical_formula_weight 266.29
_space_group_crystal_system triclinic
_space_group_IT_number 2
_space_group_name_Hall '-P 1'
_space_group_name_H-M_alt 'P -1'
_atom_sites_solution_hydrogens mixed
_atom_sites_solution_primary dual
_audit_creation_date 2019-01-04
_audit_creation_method
;
Olex2 1.2
(compiled 2018.05.29 svn.r3508 for OlexSys, GUI svn.r5506)
;
_audit_update_record
;
2019-10-16 deposited with the CCDC.	2020-05-17 downloaded from the CCDC.
;
_cell_angle_alpha 112.6230(10)
_cell_angle_beta 99.490(2)
_cell_angle_gamma 94.354(2)
_cell_formula_units_Z 2
_cell_length_a 4.9529(7)
_cell_length_b 11.1696(16)
_cell_length_c 13.2334(19)
_cell_measurement_reflns_used 1994
_cell_measurement_temperature 296.15
_cell_measurement_theta_max 26.971
_cell_measurement_theta_min 3.108
_cell_volume 658.67(16)
_computing_cell_refinement 'SAINT v8.34A (Bruker, 2013)'
_computing_data_reduction 'SAINT v8.34A (Bruker, 2013)'
_computing_molecular_graphics 'Olex2 (Dolomanov et al., 2009)'
_computing_publication_material 'Olex2 (Dolomanov et al., 2009)'
_computing_structure_refinement 'ShelXL (Sheldrick, 2015)'
_computing_structure_solution 'ShelXT (Sheldrick, 2015)'
_diffrn_ambient_temperature 296.15
_diffrn_measured_fraction_theta_full 0.994
_diffrn_measured_fraction_theta_max 0.907
_diffrn_measurement_device_type 'Bruker D8 Venture'
_diffrn_radiation_type MoK\a
_diffrn_radiation_wavelength 0.71073
_diffrn_reflns_av_R_equivalents 0.0150
_diffrn_reflns_av_unetI/netI 0.0256
_diffrn_reflns_Laue_measured_fraction_full 0.994
_diffrn_reflns_Laue_measured_fraction_max 0.907
_diffrn_reflns_limit_h_max 6
_diffrn_reflns_limit_h_min -6
_diffrn_reflns_limit_k_max 13
_diffrn_reflns_limit_k_min -14
_diffrn_reflns_limit_l_max 16
_diffrn_reflns_limit_l_min -16
_diffrn_reflns_number 5331
_diffrn_reflns_point_group_measured_fraction_full 0.994
_diffrn_reflns_point_group_measured_fraction_max 0.907
_diffrn_reflns_theta_full 25.242
_diffrn_reflns_theta_max 27.744
_diffrn_reflns_theta_min 1.705
_exptl_absorpt_coefficient_mu 0.090
_exptl_absorpt_correction_T_max 0.7456
_exptl_absorpt_correction_T_min 0.6941
_exptl_absorpt_correction_type multi-scan
_exptl_absorpt_process_details
'SADABS-2014/3 (Bruker,2014/3) was used for absorption correction. wR2(int) was 0.0404 before and 0.0274 after correction. The Ratio of minimum to maximum transmission is 0.9309. The \l/2 correction factor is 0.00150.'
_exptl_crystal_colour colourless
_exptl_crystal_colour_primary colourless
_exptl_crystal_density_diffrn 1.343
_exptl_crystal_description block
_exptl_crystal_F_000 280
_refine_diff_density_max 0.137
_refine_diff_density_min -0.201
_refine_diff_density_rms 0.034
_refine_ls_extinction_method none
_refine_ls_goodness_of_fit_ref 1.064
_refine_ls_hydrogen_treatment constr
_refine_ls_matrix_type full
_refine_ls_number_parameters 181
_refine_ls_number_reflns 2834
_refine_ls_number_restraints 0
_refine_ls_restrained_S_all 1.064
_refine_ls_R_factor_all 0.0702
_refine_ls_R_factor_gt 0.0452
_refine_ls_shift/su_max 0.000
_refine_ls_shift/su_mean 0.000
_refine_ls_structure_factor_coef Fsqd
_refine_ls_weighting_details 'w=1/[\s^2^(Fo^2^)+(0.0610P)^2^+0.0689P] where P=(Fo^2^+2Fc^2^)/3'
_refine_ls_weighting_scheme calc
_refine_ls_wR_factor_gt 0.1149
_refine_ls_wR_factor_ref 0.1277
_reflns_Friedel_coverage 0.000
_reflns_number_gt 1970
_reflns_number_total 2834
_reflns_threshold_expression 'I > 2\s(I)'
_cod_data_source_file d0ob00881h2.cif
_cod_data_source_block 190103xj_0m
_cod_depositor_comments
;Adding full bibliography for 7157505.cif.

 Adding full bibliography for 7157505.cif.
;
_cod_database_code 7157505
_shelx_shelxl_version_number 2018/3
_shelx_space_group_comment
;
The symmetry employed for this shelxl refinement is uniquely defined
by the following loop, which should always be used as a source of
symmetry information in preference to the above space-group names.
They are only intended as comments.
;
_olex2_refinement_description
;
1. Fixed Uiso
 At 1.2 times of:
  All C(H) groups, All C(H,H) groups
 At 1.5 times of:
  All O(H) groups
2.a Riding coordinates:
 O2(H2)
2.b Secondary CH2 refined with riding coordinates:
 C15(H15A,H15B), C16(H16A,H16B)
2.c Aromatic/amide H refined with riding coordinates:
 C5(H5), C6(H6), C7(H7), C8(H8), C10(H10), C11(H11), C12(H12), C13(H13),
 C14(H14)
;
_olex2_submission_special_instructions 'No special instructions were received'

loop_
_space_group_symop_operation_xyz
'x, y, z'
'-x, -y, -z'

loop_
_atom_site_label
_atom_site_type_symbol
_atom_site_fract_x
_atom_site_fract_y
_atom_site_fract_z
_atom_site_U_iso_or_equiv
_atom_site_adp_type
_atom_site_occupancy
_atom_site_site_symmetry_order
_atom_site_calc_flag
_atom_site_refinement_flags_posn
_atom_site_refinement_flags_adp
_atom_site_refinement_flags_occupancy
_atom_site_disorder_assembly
_atom_site_disorder_group
O1 O 0.1856(2) 0.97550(10) 0.32623(10) 0.0550(3) Uani 1 1 d . . . . .
O2 O 0.4652(3) 0.80300(11) 0.51109(10) 0.0646(4) Uani 1 1 d . . . . .
H2 H 0.581826 0.858038 0.562846 0.097 Uiso 1 1 d R . . . .
N1 N 0.1944(2) 0.76015(11) 0.29237(10) 0.0399(3) Uani 1 1 d . . . . .
N2 N 0.4098(3) 0.62277(11) 0.15324(10) 0.0447(3) Uani 1 1 d . . . . .
C1 C 0.2644(3) 0.87149(13) 0.27310(12) 0.0416(4) Uani 1 1 d . . . . .
C2 C 0.2692(3) 0.64033(13) 0.23012(12) 0.0387(4) Uani 1 1 d . . . . .
C3 C 0.4993(3) 0.73102(13) 0.13293(12) 0.0408(4) Uani 1 1 d . . . . .
C4 C 0.4321(3) 0.85495(13) 0.19027(12) 0.0402(4) Uani 1 1 d . . . . .
C5 C 0.5300(4) 0.96172(15) 0.16784(14) 0.0521(4) Uani 1 1 d . . . . .
H5 H 0.484405 1.044315 0.205407 0.062 Uiso 1 1 calc R . . . .
C6 C 0.6919(4) 0.94377(17) 0.09089(15) 0.0589(5) Uani 1 1 d . . . . .
H6 H 0.758819 1.014680 0.076891 0.071 Uiso 1 1 calc R . . . .
C7 C 0.7579(4) 0.81984(18) 0.03293(14) 0.0587(5) Uani 1 1 d . . . . .
H7 H 0.868018 0.808820 -0.019585 0.070 Uiso 1 1 calc R . . . .
C8 C 0.6621(4) 0.71410(16) 0.05263(13) 0.0518(4) Uani 1 1 d . . . . .
H8 H 0.704985 0.631561 0.012927 0.062 Uiso 1 1 calc R . . . .
C9 C 0.1824(3) 0.52270(13) 0.25232(12) 0.0427(4) Uani 1 1 d . . . . .
C10 C -0.0563(4) 0.43821(16) 0.18994(16) 0.0628(5) Uani 1 1 d . . . . .
H10 H -0.171280 0.456434 0.136323 0.075 Uiso 1 1 calc R . . . .
C11 C -0.1265(5) 0.32601(18) 0.20652(19) 0.0727(6) Uani 1 1 d . . . . .
H11 H -0.290431 0.270026 0.164728 0.087 Uiso 1 1 calc R . . . .
C12 C 0.0410(5) 0.29647(17) 0.28313(16) 0.0670(6) Uani 1 1 d . . . . .
H12 H -0.006752 0.220345 0.293297 0.080 Uiso 1 1 calc R . . . .
C13 C 0.2801(5) 0.3796(2) 0.34504(19) 0.0828(7) Uani 1 1 d . . . . .
H13 H 0.396110 0.360057 0.397529 0.099 Uiso 1 1 calc R . . . .
C14 C 0.3505(4) 0.49315(19) 0.32990(17) 0.0734(6) Uani 1 1 d . . . . .
H14 H 0.513032 0.549669 0.372724 0.088 Uiso 1 1 calc R . . . .
C15 C 0.0420(3) 0.77613(16) 0.38230(13) 0.0480(4) Uani 1 1 d . . . . .
H15A H -0.026341 0.690186 0.377918 0.058 Uiso 1 1 calc R . . . .
H15B H -0.116725 0.818851 0.371085 0.058 Uiso 1 1 calc R . . . .
C16 C 0.2203(4) 0.85639(17) 0.49797(14) 0.0523(4) Uani 1 1 d . . . . .
H16A H 0.265464 0.946584 0.507334 0.063 Uiso 1 1 calc R . . . .
H16B H 0.119026 0.855929 0.554660 0.063 Uiso 1 1 calc R . . . .

loop_
_atom_site_aniso_label
_atom_site_aniso_U_11
_atom_site_aniso_U_22
_atom_site_aniso_U_33
_atom_site_aniso_U_23
_atom_site_aniso_U_13
_atom_site_aniso_U_12
O1 0.0613(8) 0.0356(6) 0.0613(7) 0.0123(5) 0.0093(6) 0.0159(5)
O2 0.0649(8) 0.0498(7) 0.0648(8) 0.0129(6) -0.0025(6) 0.0164(6)
N1 0.0413(7) 0.0338(6) 0.0415(7) 0.0125(5) 0.0066(6) 0.0071(5)
N2 0.0596(9) 0.0310(6) 0.0434(7) 0.0138(5) 0.0138(6) 0.0072(6)
C1 0.0424(9) 0.0311(7) 0.0433(8) 0.0115(6) -0.0031(7) 0.0053(6)
C2 0.0432(9) 0.0304(7) 0.0372(7) 0.0108(6) 0.0025(7) 0.0035(6)
C3 0.0476(9) 0.0346(7) 0.0371(7) 0.0147(6) 0.0018(7) 0.0026(6)
C4 0.0429(9) 0.0333(7) 0.0392(8) 0.0147(6) -0.0035(7) 0.0018(6)
C5 0.0604(11) 0.0367(8) 0.0562(10) 0.0215(7) 0.0002(8) 0.0016(7)
C6 0.0681(13) 0.0501(10) 0.0614(11) 0.0331(9) 0.0020(9) -0.0059(8)
C7 0.0645(12) 0.0649(11) 0.0502(10) 0.0296(9) 0.0103(8) -0.0015(9)
C8 0.0655(12) 0.0464(9) 0.0444(9) 0.0191(7) 0.0123(8) 0.0075(8)
C9 0.0515(10) 0.0337(7) 0.0429(8) 0.0143(6) 0.0131(7) 0.0062(7)
C10 0.0637(12) 0.0453(9) 0.0726(12) 0.0266(9) -0.0062(9) -0.0027(8)
C11 0.0718(14) 0.0493(10) 0.0875(14) 0.0295(10) -0.0024(11) -0.0144(9)
C12 0.0904(15) 0.0450(9) 0.0701(12) 0.0299(9) 0.0194(11) -0.0042(9)
C13 0.1014(18) 0.0707(13) 0.0832(15) 0.0534(12) -0.0088(13) -0.0075(12)
C14 0.0789(14) 0.0621(11) 0.0771(13) 0.0435(10) -0.0155(11) -0.0152(10)
C15 0.0424(9) 0.0463(9) 0.0536(9) 0.0156(7) 0.0158(7) 0.0090(7)
C16 0.0550(11) 0.0537(9) 0.0492(9) 0.0173(8) 0.0190(8) 0.0149(8)

loop_
_atom_type_symbol
_atom_type_description
_atom_type_scat_dispersion_real
_atom_type_scat_dispersion_imag
_atom_type_scat_source
C C 0.0033 0.0016 'International Tables Vol C Tables 4.2.6.8 and 6.1.1.4'
H H 0.0000 0.0000 'International Tables Vol C Tables 4.2.6.8 and 6.1.1.4'
N N 0.0061 0.0033 'International Tables Vol C Tables 4.2.6.8 and 6.1.1.4'
O O 0.0106 0.0060 'International Tables Vol C Tables 4.2.6.8 and 6.1.1.4'

loop_
_geom_angle_atom_site_label_1
_geom_angle_atom_site_label_2
_geom_angle_atom_site_label_3
_geom_angle
_geom_angle_site_symmetry_1
_geom_angle_site_symmetry_3
_geom_angle_publ_flag
C16 O2 H2 109.5 . . ?
C1 N1 C15 116.90(12) . . ?
C2 N1 C1 121.07(13) . . ?
C2 N1 C15 122.02(12) . . ?
C2 N2 C3 118.13(12) . . ?
O1 C1 N1 119.87(15) . . ?
O1 C1 C4 124.60(14) . . ?
N1 C1 C4 115.53(12) . . ?
N1 C2 C9 118.92(13) . . ?
N2 C2 N1 124.15(13) . . ?
N2 C2 C9 116.93(12) . . ?
N2 C3 C4 121.88(14) . . ?
N2 C3 C8 118.61(13) . . ?
C4 C3 C8 119.51(14) . . ?
C3 C4 C1 119.11(13) . . ?
C3 C4 C5 119.83(15) . . ?
C5 C4 C1 121.05(14) . . ?
C4 C5 H5 120.1 . . ?
C6 C5 C4 119.78(16) . . ?
C6 C5 H5 120.1 . . ?
C5 C6 H6 119.7 . . ?
C5 C6 C7 120.51(16) . . ?
C7 C6 H6 119.7 . . ?
C6 C7 H7 119.7 . . ?
C8 C7 C6 120.66(17) . . ?
C8 C7 H7 119.7 . . ?
C3 C8 H8 120.2 . . ?
C7 C8 C3 119.69(16) . . ?
C7 C8 H8 120.2 . . ?
C10 C9 C2 120.55(14) . . ?
C14 C9 C2 120.36(14) . . ?
C14 C9 C10 118.94(15) . . ?
C9 C10 H10 119.9 . . ?
C9 C10 C11 120.18(17) . . ?
C11 C10 H10 119.9 . . ?
C10 C11 H11 119.6 . . ?
C12 C11 C10 120.82(18) . . ?
C12 C11 H11 119.6 . . ?
C11 C12 H12 120.3 . . ?
C11 C12 C13 119.35(17) . . ?
C13 C12 H12 120.3 . . ?
C12 C13 H13 119.9 . . ?
C12 C13 C14 120.22(19) . . ?
C14 C13 H13 119.9 . . ?
C9 C14 C13 120.48(18) . . ?
C9 C14 H14 119.8 . . ?
C13 C14 H14 119.8 . . ?
N1 C15 H15A 109.1 . . ?
N1 C15 H15B 109.1 . . ?
N1 C15 C16 112.52(13) . . ?
H15A C15 H15B 107.8 . . ?
C16 C15 H15A 109.1 . . ?
C16 C15 H15B 109.1 . . ?
O2 C16 C15 109.69(13) . . ?
O2 C16 H16A 109.7 . . ?
O2 C16 H16B 109.7 . . ?
C15 C16 H16A 109.7 . . ?
C15 C16 H16B 109.7 . . ?
H16A C16 H16B 108.2 . . ?

loop_
_geom_bond_atom_site_label_1
_geom_bond_atom_site_label_2
_geom_bond_distance
_geom_bond_site_symmetry_2
_geom_bond_publ_flag
O1 C1 1.2358(17) . ?
O2 H2 0.8201 . ?
O2 C16 1.406(2) . ?
N1 C1 1.3927(18) . ?
N1 C2 1.3910(18) . ?
N1 C15 1.473(2) . ?
N2 C2 1.2881(19) . ?
N2 C3 1.3923(18) . ?
C1 C4 1.447(2) . ?
C2 C9 1.500(2) . ?
C3 C4 1.396(2) . ?
C3 C8 1.403(2) . ?
C4 C5 1.406(2) . ?
C5 H5 0.9300 . ?
C5 C6 1.363(3) . ?
C6 H6 0.9300 . ?
C6 C7 1.395(3) . ?
C7 H7 0.9300 . ?
C7 C8 1.371(2) . ?
C8 H8 0.9300 . ?
C9 C10 1.371(2) . ?
C9 C14 1.370(2) . ?
C10 H10 0.9300 . ?
C10 C11 1.382(2) . ?
C11 H11 0.9300 . ?
C11 C12 1.359(3) . ?
C12 H12 0.9300 . ?
C12 C13 1.365(3) . ?
C13 H13 0.9300 . ?
C13 C14 1.386(3) . ?
C14 H14 0.9300 . ?
C15 H15A 0.9700 . ?
C15 H15B 0.9700 . ?
C15 C16 1.518(2) . ?
C16 H16A 0.9700 . ?
C16 H16B 0.9700 . ?

loop_
_geom_torsion_atom_site_label_1
_geom_torsion_atom_site_label_2
_geom_torsion_atom_site_label_3
_geom_torsion_atom_site_label_4
_geom_torsion
_geom_torsion_site_symmetry_1
_geom_torsion_site_symmetry_2
_geom_torsion_site_symmetry_3
_geom_torsion_site_symmetry_4
_geom_torsion_publ_flag
O1 C1 C4 C3 -177.68(14) . . . . ?
O1 C1 C4 C5 3.0(2) . . . . ?
N1 C1 C4 C3 3.00(19) . . . . ?
N1 C1 C4 C5 -176.29(13) . . . . ?
N1 C2 C9 C10 94.33(19) . . . . ?
N1 C2 C9 C14 -90.3(2) . . . . ?
N1 C15 C16 O2 -52.84(18) . . . . ?
N2 C2 C9 C10 -85.5(2) . . . . ?
N2 C2 C9 C14 89.8(2) . . . . ?
N2 C3 C4 C1 -0.1(2) . . . . ?
N2 C3 C4 C5 179.24(13) . . . . ?
N2 C3 C8 C7 -178.55(15) . . . . ?
C1 N1 C2 N2 1.4(2) . . . . ?
C1 N1 C2 C9 -178.49(12) . . . . ?
C1 N1 C15 C16 -70.01(17) . . . . ?
C1 C4 C5 C6 178.75(14) . . . . ?
C2 N1 C1 O1 176.96(13) . . . . ?
C2 N1 C1 C4 -3.69(19) . . . . ?
C2 N1 C15 C16 109.12(16) . . . . ?
C2 N2 C3 C4 -2.4(2) . . . . ?
C2 N2 C3 C8 177.41(14) . . . . ?
C2 C9 C10 C11 176.24(17) . . . . ?
C2 C9 C14 C13 -175.48(19) . . . . ?
C3 N2 C2 N1 1.8(2) . . . . ?
C3 N2 C2 C9 -178.34(12) . . . . ?
C3 C4 C5 C6 -0.5(2) . . . . ?
C4 C3 C8 C7 1.3(2) . . . . ?
C4 C5 C6 C7 0.9(3) . . . . ?
C5 C6 C7 C8 -0.2(3) . . . . ?
C6 C7 C8 C3 -0.9(3) . . . . ?
C8 C3 C4 C1 -179.88(13) . . . . ?
C8 C3 C4 C5 -0.6(2) . . . . ?
C9 C10 C11 C12 -1.1(3) . . . . ?
C10 C9 C14 C13 0.0(3) . . . . ?
C10 C11 C12 C13 0.6(3) . . . . ?
C11 C12 C13 C14 0.1(4) . . . . ?
C12 C13 C14 C9 -0.4(4) . . . . ?
C14 C9 C10 C11 0.8(3) . . . . ?
C15 N1 C1 O1 -3.9(2) . . . . ?
C15 N1 C1 C4 175.45(12) . . . . ?
C15 N1 C2 N2 -177.72(14) . . . . ?
C15 N1 C2 C9 2.4(2) . . . . ?
